data_4508264
loop_
_publ_author_name
'Li, Yameng'
'Ju, Zhanfeng'
'Wu, Benlai'
'Yuan, Daqiang'

_publ_section_title
;
 A Water and Thermally Stable Metal--Organic Framework Featuring Selective
 CO2Adsorption
;
_journal_issue 9
_journal_name_full 'Crystal Growth &amp; Design'
_journal_page_first 4125
_journal_paper_doi 10.1021/cg400948e
_journal_volume 13
_journal_year 2013
_chemical_formula_moiety 'C34 H20 N6 Ni2 O8'
_chemical_formula_sum 'C34 H20 N6 Ni2 O8'
_chemical_formula_weight 757.98
_chemical_name_systematic
;
 ?
;
_space_group_crystal_system monoclinic
_space_group_IT_number 12
_space_group_name_Hall '-C 2y'
_space_group_name_H-M_alt 'C 1 2/m 1'
_symmetry_space_group_name_Hall '-C 2y'
_symmetry_space_group_name_H-M 'C 1 2/m 1'
_atom_sites_solution_hydrogens geom
_audit_creation_method SHELXL-2013
_cell_angle_alpha 90
_cell_angle_beta 116.608(18)
_cell_angle_gamma 90
_cell_formula_units_Z 4
_cell_length_a 19.513(3)
_cell_length_b 22.317(3)
_cell_length_c 11.6320(15)
_cell_measurement_reflns_used 2870
_cell_measurement_temperature 433.00(10)
_cell_measurement_theta_max 72.5880
_cell_measurement_theta_min 3.9490
_cell_volume 4528.9(13)
_computing_cell_refinement
;
CrysAlisPro, Agilent Technologies,
Version 1.171.36.28 (release 01-02-2013 CrysAlis171 .NET)
(compiled Feb  1 2013,16:14:44)
;
_computing_data_collection
;
CrysAlisPro, Agilent Technologies,
Version 1.171.36.28 (release 01-02-2013 CrysAlis171 .NET)
(compiled Feb  1 2013,16:14:44)
;
_computing_data_reduction
;
CrysAlisPro, Agilent Technologies,
Version 1.171.36.28 (release 01-02-2013 CrysAlis171 .NET)
(compiled Feb  1 2013,16:14:44)
;
_computing_structure_refinement 'SHELXL-2013 (Sheldrick, 2013)'
_diffrn_ambient_temperature 433.00(10)
_diffrn_detector_area_resol_mean 10.5594
_diffrn_measured_fraction_theta_full 0.984
_diffrn_measured_fraction_theta_max 0.949
_diffrn_measurement_device_type 'SuperNova, Dual, Cu at zero, Atlas'
_diffrn_measurement_method '\w scans'
_diffrn_radiation_type 'Cu K\a'
_diffrn_radiation_wavelength 1.54184
_diffrn_reflns_av_R_equivalents 0.0247
_diffrn_reflns_av_unetI/netI 0.0301
_diffrn_reflns_Laue_measured_fraction_full 0.984
_diffrn_reflns_Laue_measured_fraction_max 0.949
_diffrn_reflns_limit_h_max 23
_diffrn_reflns_limit_h_min -22
_diffrn_reflns_limit_k_max 27
_diffrn_reflns_limit_k_min -23
_diffrn_reflns_limit_l_max 10
_diffrn_reflns_limit_l_min -14
_diffrn_reflns_number 8588
_diffrn_reflns_point_group_measured_fraction_full 0.984
_diffrn_reflns_point_group_measured_fraction_max 0.949
_diffrn_reflns_theta_full 67.684
_diffrn_reflns_theta_max 73.157
_diffrn_reflns_theta_min 4.251
_diffrn_source 'SuperNova (Cu) X-ray Source'
_exptl_absorpt_coefficient_mu 1.418
_exptl_absorpt_correction_T_max 1.00000
_exptl_absorpt_correction_T_min 0.87082
_exptl_absorpt_correction_type multi-scan
_exptl_absorpt_process_details
;
CrysAlisPro, Agilent Technologies,
Version 1.171.36.28 (release 01-02-2013 CrysAlis171 .NET)
(compiled Feb  1 2013,16:14:44)
Empirical absorption correction using spherical harmonics,
 implemented in SCALE3 ABSPACK scaling algorithm.
;
_exptl_crystal_colour green
_exptl_crystal_density_diffrn 1.112
_exptl_crystal_description prism
_exptl_crystal_F_000 1544
_exptl_crystal_size_max 0.110
_exptl_crystal_size_mid 0.040
_exptl_crystal_size_min 0.030
_refine_diff_density_max 0.848
_refine_diff_density_min -0.370
_refine_diff_density_rms 0.119
_refine_ls_extinction_method none
_refine_ls_goodness_of_fit_ref 1.064
_refine_ls_hydrogen_treatment constr
_refine_ls_matrix_type full
_refine_ls_number_parameters 229
_refine_ls_number_reflns 4436
_refine_ls_number_restraints 0
_refine_ls_restrained_S_all 1.064
_refine_ls_R_factor_all 0.0834
_refine_ls_R_factor_gt 0.0709
_refine_ls_shift/su_max 0.000
_refine_ls_shift/su_mean 0.000
_refine_ls_structure_factor_coef Fsqd
_refine_ls_weighting_details
;
 w=1/[\s^2^(Fo^2^)+(0.1469P)^2^+8.2205P]
 where P=(Fo^2^+2Fc^2^)/3
;
_refine_ls_weighting_scheme calc
_refine_ls_wR_factor_gt 0.2299
_refine_ls_wR_factor_ref 0.2465
_reflns_Friedel_coverage 0.000
_reflns_number_gt 3547
_reflns_number_total 4436
_reflns_threshold_expression 'I > 2\s(I)'
_cod_data_source_file cg400948e_si_002.cif
_cod_data_source_block complex1-433K
_cod_original_cell_volume 4529.1(12)
_cod_database_code 4508264
_shelx_space_group_comment
;
The symmetry employed for this shelxl refinement is uniquely defined
by the following loop, which should always be used as a source of
symmetry information in preference to the above space-group names.
They are only intended as comments.
;
_shelx_estimated_absorpt_t_min 0.895
_shelx_estimated_absorpt_t_max 0.959

loop_
_space_group_symop_operation_xyz
'x, y, z'
'-x, y, -z'
'x+1/2, y+1/2, z'
'-x+1/2, y+1/2, -z'
'-x, -y, -z'
'x, -y, z'
'-x+1/2, -y+1/2, -z'
'x+1/2, -y+1/2, z'

loop_
_atom_site_label
_atom_site_type_symbol
_atom_site_fract_x
_atom_site_fract_y
_atom_site_fract_z
_atom_site_U_iso_or_equiv
_atom_site_adp_type
_atom_site_occupancy
_atom_site_site_symmetry_order
_atom_site_calc_flag
_atom_site_refinement_flags_posn
_atom_site_refinement_flags_adp
_atom_site_refinement_flags_occupancy
Ni1 Ni 0.18805(4) 0.11842(3) 0.89204(6) 0.0477(3) Uani 1 1 d . . .
O1 O 0.18831(19) 0.12057(15) 0.7063(3) 0.0620(8) Uani 1 1 d . . .
O2 O 0.26815(19) 0.17531(15) 0.8691(3) 0.0624(8) Uani 1 1 d . . .
O3 O 0.26565(15) 0.04990(14) 0.9449(3) 0.0607(8) Uani 1 1 d . . .
O4 O 0.11423(15) 0.04978(14) 0.8692(3) 0.0593(7) Uani 1 1 d . . .
N1 N 0.2179(2) 0.13630(17) 0.0817(3) 0.0552(8) Uani 1 1 d . . .
N2 N 0.3601(2) 0.20743(19) 0.5352(3) 0.0609(9) Uani 1 1 d . . .
N3 N 0.5966(2) 0.32227(17) 0.8203(3) 0.0558(8) Uani 1 1 d . . .
C1 C 0.1759(3) 0.1240(3) 0.1393(4) 0.0699(14) Uani 1 1 d . . .
H1 H 0.1287 0.1058 0.0915 0.084 Uiso 1 1 calc R U .
C2 C 0.1975(3) 0.1367(3) 0.2697(5) 0.0793(16) Uani 1 1 d . . .
H2 H 0.1646 0.1278 0.3055 0.095 Uiso 1 1 calc R U .
C3 C 0.2668(3) 0.1620(2) 0.3422(4) 0.0582(10) Uani 1 1 d . . .
C4 C 0.3110(3) 0.1756(3) 0.2813(4) 0.0833(18) Uani 1 1 d . . .
H4 H 0.3582 0.1943 0.3261 0.100 Uiso 1 1 calc R U .
C5 C 0.2848(3) 0.1612(3) 0.1528(4) 0.0827(18) Uani 1 1 d . . .
H5 H 0.3165 0.1696 0.1143 0.099 Uiso 1 1 calc R U .
C6 C 0.2945(3) 0.1768(2) 0.4813(4) 0.0571(10) Uani 1 1 d . . .
C7 C 0.2560(3) 0.1581(2) 0.5502(4) 0.0592(11) Uani 1 1 d . . .
H7 H 0.2110 0.1360 0.5105 0.071 Uiso 1 1 calc R U .
C8 C 0.2859(3) 0.1729(2) 0.6798(4) 0.0557(10) Uani 1 1 d . . .
C9 C 0.3541(3) 0.2036(2) 0.7365(4) 0.0622(11) Uani 1 1 d . . .
H9 H 0.3760 0.2134 0.8234 0.075 Uiso 1 1 calc R U .
C10 C 0.3898(3) 0.2198(2) 0.6607(4) 0.0613(11) Uani 1 1 d . . .
C11 C 0.4627(3) 0.2538(2) 0.7165(4) 0.0618(11) Uani 1 1 d . . .
C12 C 0.5215(3) 0.2414(3) 0.8353(5) 0.0746(14) Uani 1 1 d . . .
H12 H 0.5168 0.2100 0.8840 0.089 Uiso 1 1 calc R U .
C13 C 0.5879(3) 0.2756(2) 0.8827(4) 0.0667(12) Uani 1 1 d . . .
H13 H 0.6279 0.2653 0.9617 0.080 Uiso 1 1 calc R U .
C14 C 0.5401(3) 0.3343(3) 0.7045(4) 0.0740(14) Uani 1 1 d . . .
H14 H 0.5460 0.3666 0.6594 0.089 Uiso 1 1 calc R U .
C15 C 0.4736(3) 0.3017(3) 0.6480(4) 0.0734(14) Uani 1 1 d . . .
H15 H 0.4363 0.3111 0.5658 0.088 Uiso 1 1 calc R U .
C16 C 0.2446(3) 0.1552(2) 0.7573(4) 0.0544(10) Uani 1 1 d . . .
C17 C 0.1460(3) 0.0000 0.8844(5) 0.0491(12) Uani 1 2 d S T P
C18 C 0.2340(3) 0.0000 0.9276(5) 0.0501(12) Uani 1 2 d S T P

loop_
_atom_site_aniso_label
_atom_site_aniso_U_11
_atom_site_aniso_U_22
_atom_site_aniso_U_33
_atom_site_aniso_U_23
_atom_site_aniso_U_13
_atom_site_aniso_U_12
Ni1 0.0534(4) 0.0556(5) 0.0378(4) -0.0009(3) 0.0238(3) -0.0011(3)
O1 0.0666(18) 0.075(2) 0.0516(17) -0.0099(14) 0.0326(15) -0.0145(15)
O2 0.080(2) 0.073(2) 0.0442(15) -0.0076(14) 0.0368(15) -0.0156(16)
O3 0.0468(14) 0.0617(18) 0.072(2) -0.0008(15) 0.0257(14) -0.0042(13)
O4 0.0480(14) 0.0595(17) 0.0695(19) -0.0009(14) 0.0256(13) 0.0025(13)
N1 0.063(2) 0.069(2) 0.0366(16) -0.0020(15) 0.0247(15) -0.0039(17)
N2 0.070(2) 0.077(2) 0.0418(17) -0.0071(16) 0.0303(17) -0.0172(18)
N3 0.061(2) 0.066(2) 0.0419(17) -0.0028(15) 0.0246(15) -0.0066(16)
C1 0.068(3) 0.106(4) 0.039(2) -0.014(2) 0.026(2) -0.032(3)
C2 0.079(3) 0.121(5) 0.051(3) -0.021(3) 0.042(2) -0.037(3)
C3 0.068(3) 0.074(3) 0.0383(19) -0.0048(18) 0.0281(19) -0.011(2)
C4 0.079(3) 0.134(5) 0.044(2) -0.020(3) 0.033(2) -0.044(3)
C5 0.083(3) 0.132(5) 0.045(2) -0.016(3) 0.040(2) -0.040(3)
C6 0.066(2) 0.071(3) 0.0386(19) -0.0060(18) 0.0267(18) -0.011(2)
C7 0.062(2) 0.079(3) 0.040(2) -0.0082(19) 0.0262(18) -0.017(2)
C8 0.067(2) 0.066(3) 0.042(2) -0.0042(18) 0.0315(19) -0.009(2)
C9 0.074(3) 0.078(3) 0.040(2) -0.0136(19) 0.030(2) -0.021(2)
C10 0.070(3) 0.072(3) 0.047(2) -0.0100(19) 0.031(2) -0.018(2)
C11 0.069(3) 0.075(3) 0.044(2) -0.0085(19) 0.028(2) -0.019(2)
C12 0.087(3) 0.077(3) 0.055(3) 0.006(2) 0.028(2) -0.024(3)
C13 0.074(3) 0.070(3) 0.045(2) 0.002(2) 0.017(2) -0.013(2)
C14 0.076(3) 0.091(4) 0.051(2) 0.014(2) 0.025(2) -0.017(3)
C15 0.077(3) 0.092(4) 0.045(2) 0.003(2) 0.021(2) -0.025(3)
C16 0.065(2) 0.064(2) 0.0413(19) -0.0008(17) 0.0300(18) -0.003(2)
C17 0.047(3) 0.058(3) 0.044(3) 0.000 0.022(2) 0.000
C18 0.049(3) 0.060(3) 0.041(3) 0.000 0.020(2) 0.000

loop_
_atom_type_symbol
_atom_type_description
_atom_type_scat_dispersion_real
_atom_type_scat_dispersion_imag
_atom_type_scat_source
C C 0.0181 0.0091 'International Tables Vol C Tables 4.2.6.8 and 6.1.1.4'
H H 0.0000 0.0000 'International Tables Vol C Tables 4.2.6.8 and 6.1.1.4'
N N 0.0311 0.0180 'International Tables Vol C Tables 4.2.6.8 and 6.1.1.4'
O O 0.0492 0.0322 'International Tables Vol C Tables 4.2.6.8 and 6.1.1.4'
Ni Ni -3.0029 0.5091 'International Tables Vol C Tables 4.2.6.8 and 6.1.1.4'

loop_
_geom_angle_atom_site_label_1
_geom_angle_atom_site_label_2
_geom_angle_atom_site_label_3
_geom_angle
_geom_angle_site_symmetry_1
_geom_angle_site_symmetry_3
O4 Ni1 O3 82.06(12) . .
O4 Ni1 N1 97.45(14) . 1_556
O3 Ni1 N1 90.40(15) . 1_556
O4 Ni1 N3 89.83(14) . 8_455
O3 Ni1 N3 170.79(14) . 8_455
N1 Ni1 N3 94.99(14) 1_556 8_455
O4 Ni1 O2 162.11(12) . .
O3 Ni1 O2 89.84(13) . .
N1 Ni1 O2 98.54(13) 1_556 .
N3 Ni1 O2 96.71(14) 8_455 .
O4 Ni1 O1 101.79(12) . .
O3 Ni1 O1 89.09(13) . .
N1 Ni1 O1 160.49(14) 1_556 .
N3 Ni1 O1 88.30(13) 8_455 .
O2 Ni1 O1 61.95(11) . .
O4 Ni1 C16 132.02(14) . .
O3 Ni1 C16 87.57(14) . .
N1 Ni1 C16 129.48(15) 1_556 .
N3 Ni1 C16 94.71(15) 8_455 .
O2 Ni1 C16 31.04(12) . .
O1 Ni1 C16 31.01(13) . .
C16 O1 Ni1 86.3(2) . .
C16 O2 Ni1 88.1(3) . .
C18 O3 Ni1 111.9(3) . .
C17 O4 Ni1 111.9(3) . .
C1 N1 C5 116.3(4) . .
C1 N1 Ni1 124.9(3) . 1_554
C5 N1 Ni1 118.7(3) . 1_554
C6 N2 C10 118.3(4) . .
C13 N3 C14 117.5(4) . .
C13 N3 Ni1 125.5(3) . 8
C14 N3 Ni1 116.9(3) . 8
N1 C1 C2 124.0(4) . .
N1 C1 H1 118.0 . .
C2 C1 H1 118.0 . .
C3 C2 C1 119.2(4) . .
C3 C2 H2 120.4 . .
C1 C2 H2 120.4 . .
C2 C3 C4 116.9(4) . .
C2 C3 C6 122.8(4) . .
C4 C3 C6 120.2(4) . .
C3 C4 C5 119.6(4) . .
C3 C4 H4 120.2 . .
C5 C4 H4 120.2 . .
N1 C5 C4 124.0(4) . .
N1 C5 H5 118.0 . .
C4 C5 H5 118.0 . .
N2 C6 C7 122.5(4) . .
N2 C6 C3 115.3(4) . .
C7 C6 C3 122.2(4) . .
C6 C7 C8 118.9(4) . .
C6 C7 H7 120.6 . .
C8 C7 H7 120.6 . .
C9 C8 C7 118.9(4) . .
C9 C8 C16 120.4(4) . .
C7 C8 C16 120.7(4) . .
C8 C9 C10 118.5(4) . .
C8 C9 H9 120.8 . .
C10 C9 H9 120.8 . .
N2 C10 C9 122.9(4) . .
N2 C10 C11 116.5(4) . .
C9 C10 C11 120.6(4) . .
C12 C11 C15 117.1(4) . .
C12 C11 C10 122.8(4) . .
C15 C11 C10 120.0(4) . .
C11 C12 C13 119.9(5) . .
C11 C12 H12 120.1 . .
C13 C12 H12 120.1 . .
N3 C13 C12 122.9(4) . .
N3 C13 H13 118.6 . .
C12 C13 H13 118.6 . .
N3 C14 C15 123.7(5) . .
N3 C14 H14 118.1 . .
C15 C14 H14 118.1 . .
C14 C15 C11 118.9(4) . .
C14 C15 H15 120.6 . .
C11 C15 H15 120.6 . .
O2 C16 O1 123.3(4) . .
O2 C16 C8 118.8(4) . .
O1 C16 C8 117.9(4) . .
O2 C16 Ni1 60.8(2) . .
O1 C16 Ni1 62.7(2) . .
C8 C16 Ni1 174.0(3) . .
O4 C17 O4 126.2(5) . 6
O4 C17 C18 116.9(3) . .
O4 C17 C18 116.9(3) 6 .
O3 C18 O3 126.8(5) 6 .
O3 C18 C17 116.6(3) 6 .
O3 C18 C17 116.6(3) . .

loop_
_geom_bond_atom_site_label_1
_geom_bond_atom_site_label_2
_geom_bond_distance
_geom_bond_site_symmetry_2
Ni1 O4 2.037(3) .
Ni1 O3 2.043(3) .
Ni1 N1 2.053(3) 1_556
Ni1 N3 2.073(4) 8_455
Ni1 O2 2.121(3) .
Ni1 O1 2.163(3) .
Ni1 C16 2.428(4) .
O1 C16 1.254(5) .
O2 C16 1.252(5) .
O3 C18 1.246(4) .
O4 C17 1.246(4) .
N1 C1 1.298(6) .
N1 C5 1.316(6) .
N1 Ni1 2.053(3) 1_554
N2 C6 1.335(6) .
N2 C10 1.337(5) .
N3 C13 1.324(6) .
N3 C14 1.331(6) .
N3 Ni1 2.073(4) 8
C1 C2 1.409(6) .
C1 H1 0.9300 .
C2 C3 1.356(7) .
C2 H2 0.9300 .
C3 C4 1.373(6) .
C3 C6 1.495(5) .
C4 C5 1.384(6) .
C4 H4 0.9300 .
C5 H5 0.9300 .
C6 C7 1.386(6) .
C7 C8 1.391(5) .
C7 H7 0.9300 .
C8 C9 1.376(6) .
C8 C16 1.506(5) .
C9 C10 1.393(6) .
C9 H9 0.9300 .
C10 C11 1.481(6) .
C11 C12 1.372(7) .
C11 C15 1.404(7) .
C12 C13 1.388(7) .
C12 H12 0.9300 .
C13 H13 0.9300 .
C14 C15 1.373(7) .
C14 H14 0.9300 .
C15 H15 0.9300 .
C17 O4 1.246(4) 6
C17 C18 1.557(8) .
C18 O3 1.245(4) 6
